data_1536161
loop_
_publ_author_name
'Craig, D.C.'
'Stephenson, N.C.'

_publ_section_title
;
 Structural studies of some body-centered cubic phases of mixed oxides
 involving Bi2 O3: the structures of Bi25 Fe O40 and Bi38 Zn O60
;
_journal_name_full 'Journal of Solid State Chemistry'
_journal_page_first 1
_journal_page_last 8
_journal_volume 15
_journal_year 1975
_chemical_formula_sum 'Bi25.333 O40 Zn0.667'
_chemical_name_systematic 'Bi25.333 Zn0.667 O40'
_space_group_IT_number 197
_symmetry_space_group_name_Hall 'I 2 2 3'
_symmetry_space_group_name_H-M 'I 2 3'
_cell_angle_alpha 90
_cell_angle_beta 90
_cell_angle_gamma 90
_cell_formula_units_Z 1
_cell_length_a 10.1939
_cell_length_b 10.1939
_cell_length_c 10.1939
_cell_volume 1059.305
_citation_journal_id_ASTM JSSCBI
_cod_data_source_file Craig_JSSCBI_1975_1842.cif
_cod_data_source_block Bi25.333O40Zn0.667
_cod_database_code 1536161

loop_
_symmetry_equiv_pos_as_xyz
x,y,z
-x,-y,z
x,-y,-z
-x,y,-z
z,x,y
-z,-x,y
z,-x,-y
-z,x,-y
y,z,x
y,-z,-x
-y,z,-x
-y,-z,x
x+1/2,y+1/2,z+1/2
-x+1/2,-y+1/2,z+1/2
x+1/2,-y+1/2,-z+1/2
-x+1/2,y+1/2,-z+1/2
z+1/2,x+1/2,y+1/2
-z+1/2,-x+1/2,y+1/2
z+1/2,-x+1/2,-y+1/2
-z+1/2,x+1/2,-y+1/2
y+1/2,z+1/2,x+1/2
y+1/2,-z+1/2,-x+1/2
-y+1/2,z+1/2,-x+1/2
-y+1/2,-z+1/2,x+1/2

loop_
_atom_site_label
_atom_site_type_symbol
_atom_site_fract_x
_atom_site_fract_y
_atom_site_fract_z
_atom_site_occupancy
_atom_site_U_iso_or_equiv
Zn1 Zn+2 0 0 0 0.3333 0.0
O2 O-2 0.3661 0.2496 0.0118 1 0.0
Bi2 Bi+5 0 0 0 0.6667 0.0
O1 O-2 0.3117 0.3117 0.3117 1 0.0
Bi1 Bi+3 0.82352 0.68178 0.98603 1 0.0
O3 O-2 0.1069 0.1069 0.1069 1 0.0
